data_1557398
loop_
_publ_author_name
'Yuan, K.'
'Kahan, R. J.'
'Si, C.'
'Williams, A.'
'Kirschner, S.'
'Uzelac, M.'
'Zysman-Colman, E.'
'Ingleson, M. J.'

_publ_section_title
;
 The synthesis of brominated-boron-doped PAHs by alkyne 1,1-bromoboration:
 mechanistic and functionalisation studies
;
_journal_issue 12
_journal_name_full 'Chemical Science'
_journal_page_first 3258
_journal_page_last 3267
_journal_paper_doi 10.1039/C9SC05404A
_journal_volume 11
_journal_year 2020
_chemical_formula_moiety 'C22 H26 B Br O2'
_chemical_formula_sum 'C22 H26 B Br O2'
_chemical_formula_weight 413.15
_space_group_crystal_system monoclinic
_space_group_IT_number 14
_space_group_name_Hall '-P 2yn'
_space_group_name_H-M_alt 'P 1 21/n 1'
_atom_sites_solution_hydrogens geom
_atom_sites_solution_primary direct
_audit_creation_date 2019-10-21
_audit_creation_method
;
Olex2 1.2
(compiled 2018.05.29 svn.r3508 for OlexSys, GUI svn.r5506)
;
_audit_update_record
;
2019-10-25 deposited with the CCDC.	2020-02-26 downloaded from the CCDC.
;
_cell_angle_alpha 90
_cell_angle_beta 97.511(5)
_cell_angle_gamma 90
_cell_formula_units_Z 4
_cell_length_a 6.4265(4)
_cell_length_b 15.8695(10)
_cell_length_c 20.6170(11)
_cell_measurement_reflns_used 4753
_cell_measurement_temperature 120.01(10)
_cell_measurement_theta_max 27.2530
_cell_measurement_theta_min 4.0710
_cell_volume 2084.6(2)
_computing_cell_refinement 'CrysAlisPro 1.171.40.54a (Rigaku OD, 2019)'
_computing_data_collection 'CrysAlisPro 1.171.40.54a (Rigaku OD, 2019)'
_computing_data_reduction 'CrysAlisPro 1.171.40.54a (Rigaku OD, 2019)'
_computing_molecular_graphics 'Olex2 (Dolomanov et al., 2009)'
_computing_publication_material 'Olex2 (Dolomanov et al., 2009)'
_computing_structure_refinement 'ShelXL (Sheldrick, 2015)'
_computing_structure_solution 'ShelXS (Sheldrick, 2008)'
_diffrn_ambient_environment N~2~
_diffrn_ambient_temperature 120.01(10)
_diffrn_detector 'CCD plate'
_diffrn_detector_area_resol_mean 5.1574
_diffrn_detector_type Atlas
_diffrn_measured_fraction_theta_full 0.978
_diffrn_measured_fraction_theta_max 0.978
_diffrn_measurement_details
;
List of Runs (angles in degrees, time in seconds):

  # Type    Start    End  Width  t~exp~   \w     \q     \k     \f   Frames
#--------------------------------------------------------------------------
  1  \w      7.00  59.00   1.00   15.00    --   10.52-127.00  99.00   52
  2  \w     22.00  47.00   1.00   15.00    --   10.52-143.00 -70.00   25
  3  \w    -15.00  31.00   1.00   15.00    --   -9.35 -99.00  30.00   46
  4  \w     -5.00  21.00   1.00   15.00    --   10.52 -99.00 150.00   26
  5  \w    -23.00  89.00   1.00   15.00    --   10.52  19.00 -30.00  112
  6  \w    -28.00  33.00   1.00   15.00    --   10.52 -77.00 -30.00   61
;
_diffrn_measurement_device 'four-circle diffractometer'
_diffrn_measurement_device_type 'SuperNova, Dual, Cu at home/near, Atlas'
_diffrn_measurement_method '\w scans'
_diffrn_orient_matrix_type 'CrysAlisPro convention (1999,Acta A55,543-557)'
_diffrn_orient_matrix_UB_11 0.0235783000
_diffrn_orient_matrix_UB_12 -0.0326918000
_diffrn_orient_matrix_UB_13 0.0232641000
_diffrn_orient_matrix_UB_21 0.0165193000
_diffrn_orient_matrix_UB_22 0.0303731000
_diffrn_orient_matrix_UB_23 0.0253839000
_diffrn_orient_matrix_UB_31 -0.1075645000
_diffrn_orient_matrix_UB_32 -0.0025045000
_diffrn_orient_matrix_UB_33 0.0042851000
_diffrn_radiation_monochromator mirror
_diffrn_radiation_probe x-ray
_diffrn_radiation_type MoK\a
_diffrn_radiation_wavelength 0.71073
_diffrn_reflns_av_R_equivalents 0.0483
_diffrn_reflns_av_unetI/netI 0.0524
_diffrn_reflns_Laue_measured_fraction_full 0.978
_diffrn_reflns_Laue_measured_fraction_max 0.978
_diffrn_reflns_limit_h_max 8
_diffrn_reflns_limit_h_min -7
_diffrn_reflns_limit_k_max 20
_diffrn_reflns_limit_k_min -20
_diffrn_reflns_limit_l_max 26
_diffrn_reflns_limit_l_min -24
_diffrn_reflns_number 18476
_diffrn_reflns_point_group_measured_fraction_full 0.978
_diffrn_reflns_point_group_measured_fraction_max 0.978
_diffrn_reflns_theta_full 27.483
_diffrn_reflns_theta_max 27.483
_diffrn_reflns_theta_min 3.222
_diffrn_source 'micro-focus sealed X-ray tube'
_diffrn_source_type 'SuperNova (Mo) X-ray Source'
_diffrn_standards_number 0
_exptl_absorpt_coefficient_mu 1.984
_exptl_absorpt_correction_T_max 1.00000
_exptl_absorpt_correction_T_min 0.79207
_exptl_absorpt_correction_type multi-scan
_exptl_absorpt_process_details
;
CrysAlisPro 1.171.40.54a (Rigaku Oxford Diffraction, 2019)
Empirical absorption correction using spherical harmonics,
 implemented in SCALE3 ABSPACK scaling algorithm.
;
_exptl_crystal_colour colourless
_exptl_crystal_colour_primary colourless
_exptl_crystal_density_diffrn 1.316
_exptl_crystal_description block
_exptl_crystal_F_000 856
_exptl_crystal_size_max 0.367
_exptl_crystal_size_mid 0.11
_exptl_crystal_size_min 0.061
_refine_diff_density_max 0.717
_refine_diff_density_min -0.771
_refine_diff_density_rms 0.070
_refine_ls_extinction_method none
_refine_ls_goodness_of_fit_ref 1.069
_refine_ls_hydrogen_treatment constr
_refine_ls_matrix_type full
_refine_ls_number_parameters 300
_refine_ls_number_reflns 4679
_refine_ls_number_restraints 172
_refine_ls_restrained_S_all 1.052
_refine_ls_R_factor_all 0.0689
_refine_ls_R_factor_gt 0.0481
_refine_ls_shift/su_max 0.001
_refine_ls_shift/su_mean 0.000
_refine_ls_structure_factor_coef Fsqd
_refine_ls_weighting_details 'w=1/[\s^2^(Fo^2^)+(0.0133P)^2^+2.7772P] where P=(Fo^2^+2Fc^2^)/3'
_refine_ls_weighting_scheme calc
_refine_ls_wR_factor_gt 0.0809
_refine_ls_wR_factor_ref 0.0877
_reflns_Friedel_coverage 0.000
_reflns_number_gt 3693
_reflns_number_total 4679
_reflns_threshold_expression 'I > 2\s(I)'
_cod_data_source_file c9sc05404a2.cif
_cod_data_source_block mi19006_refinalized
_cod_depositor_comments
;Adding full bibliography for 1557396--1557406.cif.

 Adding full bibliography for 1557396--1557406.cif.
;
_cod_database_code 1557398
_shelx_shelxl_version_number 2018/3
_chemical_oxdiff_formula 'C22 H26 B Br O2'
_chemical_oxdiff_usercomment '@ 120 K KY161'
_shelx_space_group_comment
;
The symmetry employed for this shelxl refinement is uniquely defined
by the following loop, which should always be used as a source of
symmetry information in preference to the above space-group names.
They are only intended as comments.
;
_reflns_odcompleteness_completeness 99.75
_reflns_odcompleteness_iscentric 1
_reflns_odcompleteness_theta 26.32
_olex2_refinement_description
;
1. Fixed Uiso
 At 1.2 times of:
  All C(H) groups
 At 1.5 times of:
  All C(H,H,H) groups
2. Rigid bond restraints
 C1A, C2A, C19A, C20A, C21A, C22A, C1B, C2B, C19B, C20B, C21B, C22B
 with sigma for 1-2 distances of 0.003 and sigma for 1-3 distances of 0.003
3. Uiso/Uaniso restraints and constraints
C1A \\sim C2A \\sim C19A \\sim C20A \\sim C21A \\sim C22A \\sim C1B \\sim C2B
\\sim C19B \\sim C20B \\sim C21B \\sim C22B: within 2A with sigma of 0.012 and
sigma for terminal atoms of 0.024
4. Others
 Sof(C1B)=Sof(C2B)=Sof(C19B)=Sof(H19D)=Sof(H19E)=Sof(H19F)=Sof(C20B)=Sof(H20D)=
 Sof(H20E)=Sof(H20F)=Sof(C21B)=Sof(H21D)=Sof(H21E)=Sof(H21F)=Sof(C22B)=
 Sof(H22D)=Sof(H22E)=Sof(H22F)=1-FVAR(1)
 Sof(C1A)=Sof(C2A)=Sof(C19A)=Sof(H19A)=Sof(H19B)=Sof(H19C)=Sof(C20A)=Sof(H20A)=
 Sof(H20B)=Sof(H20C)=Sof(C21A)=Sof(H21A)=Sof(H21B)=Sof(H21C)=Sof(C22A)=
 Sof(H22A)=Sof(H22B)=Sof(H22C)=FVAR(1)
5.a Aromatic/amide H refined with riding coordinates:
 C5(H5), C4(H4), C8(H8), C7(H7), C9(H9), C14(H14), C13(H13), C11(H11)
5.b Idealised Me refined as rotating group:
 C15(H15A,H15B,H15C), C16(H16A,H16B,H16C), C19A(H19A,H19B,H19C), C20A(H20A,
 H20B,H20C), C21A(H21A,H21B,H21C), C22A(H22A,H22B,H22C), C19B(H19D,H19E,H19F),
 C20B(H20D,H20E,H20F), C21B(H21D,H21E,H21F), C22B(H22D,H22E,H22F)
;
_olex2_submission_special_instructions 'No special instructions were received'
_oxdiff_exptl_absorpt_empirical_details
;
Empirical correction (ABSPACK) includes:
- Absorption correction using spherical harmonics
- Frame scaling
;
_oxdiff_exptl_absorpt_empirical_full_max 1.279
_oxdiff_exptl_absorpt_empirical_full_min 0.779

loop_
_space_group_symop_operation_xyz
'x, y, z'
'-x+1/2, y+1/2, -z+1/2'
'-x, -y, -z'
'x-1/2, -y-1/2, z-1/2'

loop_
_atom_site_label
_atom_site_type_symbol
_atom_site_fract_x
_atom_site_fract_y
_atom_site_fract_z
_atom_site_U_iso_or_equiv
_atom_site_adp_type
_atom_site_occupancy
_atom_site_site_symmetry_order
_atom_site_calc_flag
_atom_site_refinement_flags_posn
_atom_site_refinement_flags_adp
_atom_site_refinement_flags_occupancy
_atom_site_disorder_assembly
_atom_site_disorder_group
Br1 Br 0.12357(5) 0.78691(2) 0.23761(2) 0.03796(11) Uani 1 1 d . . . . .
B1 B 0.2870(5) 0.6740(2) 0.14929(15) 0.0225(7) Uani 1 1 d . . . . .
O1 O 0.2149(3) 0.59966(15) 0.12527(15) 0.0589(8) Uani 1 1 d . . . . .
O2 O 0.4852(3) 0.67082(13) 0.17862(13) 0.0475(6) Uani 1 1 d . . . . .
C5 C -0.4253(4) 0.92444(17) 0.13890(14) 0.0254(6) Uani 1 1 d . . . . .
H5 H -0.544136 0.916301 0.159504 0.031 Uiso 1 1 calc R . . . .
C4 C -0.2827(4) 0.85897(17) 0.13726(13) 0.0238(6) Uani 1 1 d . . . . .
H4 H -0.305496 0.807954 0.157386 0.029 Uiso 1 1 calc R . . . .
C3 C -0.1059(4) 0.86931(16) 0.10568(13) 0.0210(6) Uani 1 1 d . . . . .
C6 C -0.3938(4) 1.00186(17) 0.11031(13) 0.0242(6) Uani 1 1 d . . . . .
C8 C -0.0745(4) 0.94682(17) 0.07689(13) 0.0256(6) Uani 1 1 d . . . . .
H8 H 0.042462 0.954688 0.055373 0.031 Uiso 1 1 calc R . . . .
C7 C -0.2150(4) 1.01232(17) 0.07985(14) 0.0268(6) Uani 1 1 d . . . . .
H7 H -0.189508 1.064041 0.061195 0.032 Uiso 1 1 calc R . . . .
C9 C -0.0879(4) 0.77560(17) -0.01876(13) 0.0240(6) Uani 1 1 d . . . . .
H9 H -0.221249 0.789795 -0.009487 0.029 Uiso 1 1 calc R . . . .
C10 C 0.0802(4) 0.77640(16) 0.03131(12) 0.0207(6) Uani 1 1 d . . . . .
C14 C 0.2780(4) 0.75575(17) 0.01546(13) 0.0241(6) Uani 1 1 d . . . . .
H14 H 0.393393 0.757075 0.047761 0.029 Uiso 1 1 calc R . . . .
C13 C 0.3051(4) 0.73314(17) -0.04807(14) 0.0252(6) Uani 1 1 d . . . . .
H13 H 0.438211 0.718525 -0.057363 0.030 Uiso 1 1 calc R . . . .
C11 C -0.0597(4) 0.75407(18) -0.08195(13) 0.0262(6) Uani 1 1 d . . . . .
H11 H -0.174399 0.754304 -0.114516 0.031 Uiso 1 1 calc R . . . .
C12 C 0.1376(4) 0.73198(17) -0.09783(13) 0.0244(6) Uani 1 1 d . . . . .
C15 C 0.1682(5) 0.7086(2) -0.16676(14) 0.0365(7) Uani 1 1 d . . . . .
H15A H 0.315442 0.703052 -0.169684 0.055 Uiso 1 1 calc GR . . . .
H15B H 0.109768 0.751852 -0.196254 0.055 Uiso 1 1 calc GR . . . .
H15C H 0.098948 0.656109 -0.178270 0.055 Uiso 1 1 calc GR . . . .
C16 C -0.5504(5) 1.07281(19) 0.11161(16) 0.0354(7) Uani 1 1 d . . . . .
H16A H -0.480494 1.121737 0.131275 0.053 Uiso 1 1 calc GR . . . .
H16B H -0.659124 1.055826 0.136668 0.053 Uiso 1 1 calc GR . . . .
H16C H -0.611132 1.085885 0.067726 0.053 Uiso 1 1 calc GR . . . .
C18 C 0.0446(4) 0.79870(16) 0.09936(13) 0.0209(6) Uani 1 1 d . . . . .
C17 C 0.1461(4) 0.75542(18) 0.14875(13) 0.0236(6) Uani 1 1 d . . . . .
C1A C 0.3768(10) 0.5339(4) 0.1646(4) 0.0282(13) Uani 0.472(6) 1 d . U P A 1
C2A C 0.5785(12) 0.5856(4) 0.1612(4) 0.0285(14) Uani 0.472(6) 1 d . U P A 1
C19A C 0.753(2) 0.5700(17) 0.2159(6) 0.040(3) Uani 0.472(6) 1 d . U P A 1
H19A H 0.707550 0.585219 0.256863 0.060 Uiso 0.472(6) 1 calc GR . P A 1
H19B H 0.872910 0.603532 0.209087 0.060 Uiso 0.472(6) 1 calc GR . P A 1
H19C H 0.790961 0.511483 0.216719 0.060 Uiso 0.472(6) 1 calc GR . P A 1
C20A C 0.6572(12) 0.5831(5) 0.0946(4) 0.0386(18) Uani 0.472(6) 1 d . U P A 1
H20A H 0.720645 0.529301 0.088722 0.058 Uiso 0.472(6) 1 calc GR . P A 1
H20B H 0.759153 0.626832 0.092364 0.058 Uiso 0.472(6) 1 calc GR . P A 1
H20C H 0.541456 0.591473 0.060800 0.058 Uiso 0.472(6) 1 calc GR . P A 1
C21A C 0.3417(14) 0.5158(5) 0.2357(4) 0.0396(19) Uani 0.472(6) 1 d . U P A 1
H21A H 0.443355 0.475483 0.254527 0.059 Uiso 0.472(6) 1 calc GR . P A 1
H21B H 0.203024 0.493599 0.236292 0.059 Uiso 0.472(6) 1 calc GR . P A 1
H21C H 0.356743 0.567112 0.260533 0.059 Uiso 0.472(6) 1 calc GR . P A 1
C22A C 0.359(3) 0.4567(14) 0.1247(13) 0.040(3) Uani 0.472(6) 1 d . U P A 1
H22A H 0.475547 0.420394 0.138389 0.060 Uiso 0.472(6) 1 calc GR . P A 1
H22B H 0.357910 0.471211 0.079465 0.060 Uiso 0.472(6) 1 calc GR . P A 1
H22C H 0.230332 0.428181 0.130216 0.060 Uiso 0.472(6) 1 calc GR . P A 1
C1B C 0.3994(9) 0.5469(4) 0.1236(3) 0.0304(13) Uani 0.528(6) 1 d . U P A 2
C2B C 0.5210(11) 0.5782(4) 0.1889(3) 0.0287(12) Uani 0.528(6) 1 d . U P A 2
C19B C 0.760(2) 0.5684(15) 0.1951(5) 0.045(3) Uani 0.528(6) 1 d . U P A 2
H19D H 0.812683 0.597229 0.159655 0.068 Uiso 0.528(6) 1 calc GR . P A 2
H19E H 0.795605 0.509661 0.193754 0.068 Uiso 0.528(6) 1 calc GR . P A 2
H19F H 0.822876 0.592070 0.235939 0.068 Uiso 0.528(6) 1 calc GR . P A 2
C20B C 0.4391(12) 0.5440(5) 0.2498(3) 0.0371(17) Uani 0.528(6) 1 d . U P A 2
H20D H 0.507351 0.572607 0.287727 0.056 Uiso 0.528(6) 1 calc GR . P A 2
H20E H 0.467898 0.484737 0.253585 0.056 Uiso 0.528(6) 1 calc GR . P A 2
H20F H 0.290365 0.553135 0.246319 0.056 Uiso 0.528(6) 1 calc GR . P A 2
C21B C 0.5194(13) 0.5577(5) 0.0649(3) 0.052(2) Uani 0.528(6) 1 d . U P A 2
H21D H 0.424405 0.551547 0.025225 0.078 Uiso 0.528(6) 1 calc GR . P A 2
H21E H 0.627223 0.515608 0.066474 0.078 Uiso 0.528(6) 1 calc GR . P A 2
H21F H 0.581989 0.612688 0.066221 0.078 Uiso 0.528(6) 1 calc GR . P A 2
C22B C 0.308(3) 0.4572(12) 0.1238(14) 0.047(3) Uani 0.528(6) 1 d . U P A 2
H22D H 0.214786 0.453386 0.156576 0.071 Uiso 0.528(6) 1 calc GR . P A 2
H22E H 0.419562 0.417237 0.133252 0.071 Uiso 0.528(6) 1 calc GR . P A 2
H22F H 0.231070 0.445059 0.081639 0.071 Uiso 0.528(6) 1 calc GR . P A 2

loop_
_atom_site_aniso_label
_atom_site_aniso_U_11
_atom_site_aniso_U_22
_atom_site_aniso_U_33
_atom_site_aniso_U_23
_atom_site_aniso_U_13
_atom_site_aniso_U_12
Br1 0.0478(2) 0.0492(2) 0.01696(15) -0.00114(14) 0.00450(12) 0.02045(16)
B1 0.0293(17) 0.0214(17) 0.0184(16) 0.0050(12) 0.0087(13) -0.0008(13)
O1 0.0294(13) 0.0307(14) 0.111(2) -0.0295(14) -0.0102(13) 0.0101(10)
O2 0.0398(13) 0.0194(12) 0.0752(18) -0.0042(11) -0.0226(12) 0.0083(9)
C5 0.0241(15) 0.0249(16) 0.0285(16) 0.0001(12) 0.0076(12) 0.0009(12)
C4 0.0275(15) 0.0186(15) 0.0252(15) 0.0018(11) 0.0026(12) -0.0020(11)
C3 0.0251(14) 0.0178(14) 0.0194(14) -0.0029(11) 0.0008(11) 0.0016(11)
C6 0.0264(15) 0.0208(15) 0.0246(15) -0.0019(11) -0.0001(12) 0.0034(11)
C8 0.0316(16) 0.0225(15) 0.0245(15) 0.0003(12) 0.0109(12) -0.0013(12)
C7 0.0398(17) 0.0169(15) 0.0247(15) 0.0030(11) 0.0079(13) -0.0010(12)
C9 0.0248(14) 0.0224(15) 0.0254(15) -0.0025(12) 0.0057(11) 0.0011(11)
C10 0.0298(15) 0.0142(14) 0.0185(13) 0.0006(10) 0.0051(11) -0.0025(11)
C14 0.0233(14) 0.0267(16) 0.0222(15) 0.0023(12) 0.0019(11) -0.0040(11)
C13 0.0223(14) 0.0257(16) 0.0291(16) 0.0012(12) 0.0085(12) 0.0011(11)
C11 0.0294(16) 0.0267(16) 0.0216(15) -0.0005(12) 0.0003(12) 0.0055(12)
C12 0.0321(16) 0.0217(16) 0.0200(14) 0.0008(11) 0.0056(12) 0.0037(11)
C15 0.0409(18) 0.047(2) 0.0225(15) -0.0039(15) 0.0062(13) 0.0070(15)
C16 0.0367(18) 0.0268(17) 0.044(2) 0.0039(14) 0.0090(15) 0.0093(13)
C18 0.0235(14) 0.0174(14) 0.0225(14) -0.0005(11) 0.0057(11) -0.0034(11)
C17 0.0291(15) 0.0247(15) 0.0181(14) -0.0016(11) 0.0077(11) -0.0021(12)
C1A 0.033(3) 0.019(3) 0.033(3) 0.006(2) 0.007(2) 0.008(2)
C2A 0.030(3) 0.020(3) 0.036(3) 0.001(3) 0.008(2) 0.007(2)
C19A 0.035(4) 0.039(5) 0.044(4) 0.005(6) 0.002(4) 0.006(4)
C20A 0.035(4) 0.042(4) 0.041(3) -0.001(3) 0.015(3) 0.003(3)
C21A 0.052(5) 0.030(5) 0.039(3) 0.016(3) 0.016(4) 0.010(3)
C22A 0.040(8) 0.028(4) 0.050(5) -0.004(4) 0.003(6) 0.000(5)
C1B 0.040(3) 0.021(3) 0.031(2) 0.003(2) 0.008(2) 0.014(2)
C2B 0.033(3) 0.019(3) 0.035(3) 0.004(2) 0.007(2) 0.009(2)
C19B 0.034(3) 0.035(5) 0.066(7) 0.009(7) 0.003(3) 0.015(3)
C20B 0.051(4) 0.030(4) 0.030(3) 0.008(3) 0.001(3) 0.004(3)
C21B 0.068(5) 0.051(5) 0.041(3) 0.004(3) 0.026(3) 0.033(4)
C22B 0.053(9) 0.020(4) 0.065(6) -0.003(3) -0.008(5) 0.010(4)

loop_
_atom_type_symbol
_atom_type_description
_atom_type_scat_dispersion_real
_atom_type_scat_dispersion_imag
_atom_type_scat_source
C C 0.0033 0.0016 'International Tables Vol C Tables 4.2.6.8 and 6.1.1.4'
H H 0.0000 0.0000 'International Tables Vol C Tables 4.2.6.8 and 6.1.1.4'
B B 0.0013 0.0007 'International Tables Vol C Tables 4.2.6.8 and 6.1.1.4'
Br Br -0.2901 2.4595 'International Tables Vol C Tables 4.2.6.8 and 6.1.1.4'
O O 0.0106 0.0060 'International Tables Vol C Tables 4.2.6.8 and 6.1.1.4'

loop_
_exptl_crystal_face_index_h
_exptl_crystal_face_index_k
_exptl_crystal_face_index_l
_exptl_crystal_face_perp_dist
0 -15 -21 0.0443
-1 14 22 0.0350
0 18 -17 0.0348
0 -18 17 0.0248
9 -3 -3 0.1586
-9 0 6 0.1821

loop_
_geom_angle_atom_site_label_1
_geom_angle_atom_site_label_2
_geom_angle_atom_site_label_3
_geom_angle
_geom_angle_site_symmetry_1
_geom_angle_site_symmetry_3
_geom_angle_publ_flag
O1 B1 C17 123.3(3) . . ?
O2 B1 O1 113.4(3) . . ?
O2 B1 C17 123.1(3) . . ?
B1 O1 C1A 102.4(3) . . ?
B1 O1 C1B 105.8(3) . . ?
B1 O2 C2A 107.7(3) . . ?
B1 O2 C2B 102.7(3) . . ?
C4 C5 H5 119.4 . . ?
C4 C5 C6 121.2(3) . . ?
C6 C5 H5 119.4 . . ?
C5 C4 H4 119.8 . . ?
C5 C4 C3 120.3(3) . . ?
C3 C4 H4 119.8 . . ?
C4 C3 C8 118.5(2) . . ?
C4 C3 C18 121.9(2) . . ?
C8 C3 C18 119.6(2) . . ?
C5 C6 C16 121.1(2) . . ?
C7 C6 C5 118.2(2) . . ?
C7 C6 C16 120.7(3) . . ?
C3 C8 H8 119.6 . . ?
C7 C8 C3 120.9(2) . . ?
C7 C8 H8 119.6 . . ?
C6 C7 H7 119.6 . . ?
C8 C7 C6 120.9(3) . . ?
C8 C7 H7 119.6 . . ?
C10 C9 H9 119.5 . . ?
C11 C9 H9 119.5 . . ?
C11 C9 C10 121.1(3) . . ?
C9 C10 C18 119.9(2) . . ?
C14 C10 C9 117.9(2) . . ?
C14 C10 C18 122.2(2) . . ?
C10 C14 H14 119.6 . . ?
C13 C14 C10 120.8(3) . . ?
C13 C14 H14 119.6 . . ?
C14 C13 H13 119.4 . . ?
C12 C13 C14 121.3(3) . . ?
C12 C13 H13 119.4 . . ?
C9 C11 H11 119.4 . . ?
C9 C11 C12 121.2(3) . . ?
C12 C11 H11 119.4 . . ?
C13 C12 C11 117.7(2) . . ?
C13 C12 C15 121.1(2) . . ?
C11 C12 C15 121.2(3) . . ?
C12 C15 H15A 109.5 . . ?
C12 C15 H15B 109.5 . . ?
C12 C15 H15C 109.5 . . ?
H15A C15 H15B 109.5 . . ?
H15A C15 H15C 109.5 . . ?
H15B C15 H15C 109.5 . . ?
C6 C16 H16A 109.5 . . ?
C6 C16 H16B 109.5 . . ?
C6 C16 H16C 109.5 . . ?
H16A C16 H16B 109.5 . . ?
H16A C16 H16C 109.5 . . ?
H16B C16 H16C 109.5 . . ?
C10 C18 C3 116.1(2) . . ?
C17 C18 C3 125.4(2) . . ?
C17 C18 C10 118.5(2) . . ?
B1 C17 Br1 108.71(19) . . ?
C18 C17 Br1 120.4(2) . . ?
C18 C17 B1 130.8(3) . . ?
C2A C1A O1 97.1(5) . . ?
C21A C1A O1 115.7(5) . . ?
C21A C1A C2A 111.7(7) . . ?
C22A C1A O1 105.0(11) . . ?
C22A C1A C2A 115.0(9) . . ?
C22A C1A C21A 111.5(11) . . ?
O2 C2A C1A 95.8(5) . . ?
C19A C2A O2 104.2(11) . . ?
C19A C2A C1A 115.4(10) . . ?
C19A C2A C20A 111.6(8) . . ?
C20A C2A O2 114.7(6) . . ?
C20A C2A C1A 114.0(7) . . ?
C2A C19A H19A 109.5 . . ?
C2A C19A H19B 109.5 . . ?
C2A C19A H19C 109.5 . . ?
H19A C19A H19B 109.5 . . ?
H19A C19A H19C 109.5 . . ?
H19B C19A H19C 109.5 . . ?
C2A C20A H20A 109.5 . . ?
C2A C20A H20B 109.5 . . ?
C2A C20A H20C 109.5 . . ?
H20A C20A H20B 109.5 . . ?
H20A C20A H20C 109.5 . . ?
H20B C20A H20C 109.5 . . ?
C1A C21A H21A 109.5 . . ?
C1A C21A H21B 109.5 . . ?
C1A C21A H21C 109.5 . . ?
H21A C21A H21B 109.5 . . ?
H21A C21A H21C 109.5 . . ?
H21B C21A H21C 109.5 . . ?
C1A C22A H22A 109.5 . . ?
C1A C22A H22B 109.5 . . ?
C1A C22A H22C 109.5 . . ?
H22A C22A H22B 109.5 . . ?
H22A C22A H22C 109.5 . . ?
H22B C22A H22C 109.5 . . ?
O1 C1B C2B 96.6(4) . . ?
O1 C1B C21B 116.9(5) . . ?
O1 C1B C22B 102.6(9) . . ?
C21B C1B C2B 113.8(6) . . ?
C21B C1B C22B 109.8(11) . . ?
C22B C1B C2B 116.4(11) . . ?
O2 C2B C1B 98.1(4) . . ?
O2 C2B C19B 104.2(10) . . ?
O2 C2B C20B 113.7(5) . . ?
C19B C2B C1B 115.3(8) . . ?
C20B C2B C1B 114.4(6) . . ?
C20B C2B C19B 110.2(7) . . ?
C2B C19B H19D 109.5 . . ?
C2B C19B H19E 109.5 . . ?
C2B C19B H19F 109.5 . . ?
H19D C19B H19E 109.5 . . ?
H19D C19B H19F 109.5 . . ?
H19E C19B H19F 109.5 . . ?
C2B C20B H20D 109.5 . . ?
C2B C20B H20E 109.5 . . ?
C2B C20B H20F 109.5 . . ?
H20D C20B H20E 109.5 . . ?
H20D C20B H20F 109.5 . . ?
H20E C20B H20F 109.5 . . ?
C1B C21B H21D 109.5 . . ?
C1B C21B H21E 109.5 . . ?
C1B C21B H21F 109.5 . . ?
H21D C21B H21E 109.5 . . ?
H21D C21B H21F 109.5 . . ?
H21E C21B H21F 109.5 . . ?
C1B C22B H22D 109.5 . . ?
C1B C22B H22E 109.5 . . ?
C1B C22B H22F 109.5 . . ?
H22D C22B H22E 109.5 . . ?
H22D C22B H22F 109.5 . . ?
H22E C22B H22F 109.5 . . ?

loop_
_geom_bond_atom_site_label_1
_geom_bond_atom_site_label_2
_geom_bond_distance
_geom_bond_site_symmetry_2
_geom_bond_publ_flag
Br1 C17 1.923(3) . ?
B1 O1 1.339(4) . ?
B1 O2 1.338(4) . ?
B1 C17 1.577(4) . ?
O1 C1A 1.615(7) . ?
O1 C1B 1.455(6) . ?
O2 C2A 1.541(7) . ?
O2 C2B 1.498(6) . ?
C5 H5 0.9300 . ?
C5 C4 1.389(4) . ?
C5 C6 1.389(4) . ?
C4 H4 0.9300 . ?
C4 C3 1.391(4) . ?
C3 C8 1.392(4) . ?
C3 C18 1.497(4) . ?
C6 C7 1.389(4) . ?
C6 C16 1.513(4) . ?
C8 H8 0.9300 . ?
C8 C7 1.383(4) . ?
C7 H7 0.9300 . ?
C9 H9 0.9300 . ?
C9 C10 1.393(4) . ?
C9 C11 1.381(4) . ?
C10 C14 1.392(4) . ?
C10 C18 1.493(4) . ?
C14 H14 0.9300 . ?
C14 C13 1.391(4) . ?
C13 H13 0.9300 . ?
C13 C12 1.387(4) . ?
C11 H11 0.9300 . ?
C11 C12 1.395(4) . ?
C12 C15 1.506(4) . ?
C15 H15A 0.9600 . ?
C15 H15B 0.9600 . ?
C15 H15C 0.9600 . ?
C16 H16A 0.9600 . ?
C16 H16B 0.9600 . ?
C16 H16C 0.9600 . ?
C18 C17 1.327(4) . ?
C1A C2A 1.543(10) . ?
C1A C21A 1.539(10) . ?
C1A C22A 1.47(2) . ?
C2A C19A 1.504(17) . ?
C2A C20A 1.526(10) . ?
C19A H19A 0.9600 . ?
C19A H19B 0.9600 . ?
C19A H19C 0.9600 . ?
C20A H20A 0.9600 . ?
C20A H20B 0.9600 . ?
C20A H20C 0.9600 . ?
C21A H21A 0.9600 . ?
C21A H21B 0.9600 . ?
C21A H21C 0.9600 . ?
C22A H22A 0.9600 . ?
C22A H22B 0.9600 . ?
C22A H22C 0.9600 . ?
C1B C2B 1.548(10) . ?
C1B C21B 1.526(9) . ?
C1B C22B 1.542(17) . ?
C2B C19B 1.536(16) . ?
C2B C20B 1.524(10) . ?
C19B H19D 0.9600 . ?
C19B H19E 0.9600 . ?
C19B H19F 0.9600 . ?
C20B H20D 0.9600 . ?
C20B H20E 0.9600 . ?
C20B H20F 0.9600 . ?
C21B H21D 0.9600 . ?
C21B H21E 0.9600 . ?
C21B H21F 0.9600 . ?
C22B H22D 0.9600 . ?
C22B H22E 0.9600 . ?
C22B H22F 0.9600 . ?

loop_
_exptl_oxdiff_crystal_face_indexfrac_h
_exptl_oxdiff_crystal_face_indexfrac_k
_exptl_oxdiff_crystal_face_indexfrac_l
_exptl_oxdiff_crystal_face_x
_exptl_oxdiff_crystal_face_y
_exptl_oxdiff_crystal_face_z
-0.4254 -14.7739 -21.4261 -0.0255 -0.9996 -0.0091
-1.2620 14.2494 22.3893 0.0253 0.9803 0.1960
0.3023 18.1836 -16.8885 -0.9802 0.1286 -0.1504
-0.2179 -18.1966 16.8427 0.9816 -0.1288 0.1412
8.9605 -3.2550 -3.1415 0.2446 -0.0306 -0.9691
-9.0204 -0.2842 6.4293 -0.0538 0.0056 0.9985
